data_4121252
loop_
_publ_author_name
'Zhe Sun'
'Sangsu Lee'
'Kyu Hyung Park'
'Xiaojian Zhu'
'Wenhua Zhang'
'Bin Zheng'
'Pan Hu'
'Zebing Zeng'
'Soumyajit Das'
'Yuan Li'
'Chunyan Chi'
'Run-Wei Li'
'Kuo-Wei Huang'
'Jun Ding'
'Dongho Kim'
'Jishan Wu'

_publ_section_title
;
 Dibenzoheptazethrene Isomers with Different Biradical Characters: An
 Exercise of Clar's Aromatic Sextet Rule in Singlet Biradicaloids
;
_journal_name_full 'Journal of the American Chemical Society'
_journal_page_first 18229
_journal_page_last 18236
_journal_paper_doi 10.1021/ja410279j
_journal_volume 135
_journal_year 2013
_chemical_formula_moiety '2(C74 H64), 3(C H Cl3)'
_chemical_formula_sum 'C151 H131 Cl9'
_chemical_formula_weight 2264.61
_space_group_IT_number 2
_symmetry_cell_setting triclinic
_symmetry_space_group_name_Hall '-P 1'
_symmetry_space_group_name_H-M 'P -1'
_atom_sites_solution_hydrogens geom
_atom_sites_solution_primary direct
_atom_sites_solution_secondary difmap
_audit_creation_method SHELXL-97
_audit_update_record
;
2013-06-26 # Formatted by publCIF
;
_cell_angle_alpha 71.380(2)
_cell_angle_beta 76.171(2)
_cell_angle_gamma 67.194(2)
_cell_formula_units_Z 2
_cell_length_a 15.5797(7)
_cell_length_b 19.5366(9)
_cell_length_c 22.6289(11)
_cell_measurement_reflns_used 9901
_cell_measurement_temperature 123(2)
_cell_measurement_theta_max 68.82
_cell_measurement_theta_min 3.27
_cell_volume 5964.3(5)
_computing_cell_refinement 'ApexII (Bruker, 2011)'
_computing_data_collection 'ApexII (Bruker, 2011)'
_computing_data_reduction 'ApexII (Bruker, 2011)'
_computing_molecular_graphics 'SHELXL-97 (Sheldrick, 2008)'
_computing_publication_material 'publCIF (Westrip, 2010)'
_computing_structure_refinement 'SHELXL-97 (Sheldrick, 2008)'
_computing_structure_solution 'SHELXS-97 (Sheldrick, 2008)'
_diffrn_ambient_temperature 123(2)
_diffrn_measured_fraction_theta_full 0.988
_diffrn_measured_fraction_theta_max 0.988
_diffrn_measurement_device_type 'Bruker ApexII'
_diffrn_measurement_method 'phi and omega scans'
_diffrn_radiation_monochromator graphite
_diffrn_radiation_source 'fine-focus sealed tube'
_diffrn_radiation_type CuK\a
_diffrn_radiation_wavelength 1.54178
_diffrn_reflns_av_R_equivalents 0.0409
_diffrn_reflns_av_sigmaI/netI 0.0538
_diffrn_reflns_limit_h_max 17
_diffrn_reflns_limit_h_min -18
_diffrn_reflns_limit_k_max 22
_diffrn_reflns_limit_k_min -22
_diffrn_reflns_limit_l_max 26
_diffrn_reflns_limit_l_min -26
_diffrn_reflns_number 56874
_diffrn_reflns_theta_full 65.08
_diffrn_reflns_theta_max 65.08
_diffrn_reflns_theta_min 2.08
_diffrn_standards_decay_% 0
_diffrn_standards_interval_count 0
_diffrn_standards_interval_time 0
_diffrn_standards_number 0
_exptl_absorpt_coefficient_mu 2.341
_exptl_absorpt_correction_T_max 0.9122
_exptl_absorpt_correction_T_min 0.6780
_exptl_absorpt_correction_type multi-scan
_exptl_absorpt_process_details 'SADABS, (Sheldrick 2008)'
_exptl_crystal_colour red
_exptl_crystal_density_diffrn 1.261
_exptl_crystal_description prism
_exptl_crystal_F_000 2380
_exptl_crystal_size_max 0.18
_exptl_crystal_size_mid 0.08
_exptl_crystal_size_min 0.04
_refine_diff_density_max 2.375
_refine_diff_density_min -1.235
_refine_diff_density_rms 0.104
_refine_ls_extinction_method none
_refine_ls_goodness_of_fit_ref 0.998
_refine_ls_hydrogen_treatment constr
_refine_ls_matrix_type full
_refine_ls_number_parameters 1461
_refine_ls_number_reflns 20102
_refine_ls_number_restraints 36
_refine_ls_restrained_S_all 0.997
_refine_ls_R_factor_all 0.1199
_refine_ls_R_factor_gt 0.0996
_refine_ls_shift/su_max 0.000
_refine_ls_shift/su_mean 0.000
_refine_ls_structure_factor_coef Fsqd
_refine_ls_weighting_details 'calc w=1/[\s^2^(Fo^2^)+(0.0800P)^2^+22.0000P] where P=(Fo^2^+2Fc^2^)/3'
_refine_ls_weighting_scheme calc
_refine_ls_wR_factor_gt 0.2302
_refine_ls_wR_factor_ref 0.2454
_reflns_number_gt 15174
_reflns_number_total 20102
_reflns_threshold_expression >2sigma(I)
_cod_data_source_file ja410279j_si_002.cif
_cod_data_source_block dbhz
_cod_database_code 4121252

loop_
_symmetry_equiv_pos_as_xyz
'x, y, z'
'-x, -y, -z'

loop_
_atom_site_label
_atom_site_type_symbol
_atom_site_fract_x
_atom_site_fract_y
_atom_site_fract_z
_atom_site_U_iso_or_equiv
_atom_site_adp_type
_atom_site_occupancy
_atom_site_symmetry_multiplicity
_atom_site_calc_flag
_atom_site_refinement_flags
_atom_site_disorder_assembly
_atom_site_disorder_group
C1 C 0.0796(2) 0.0176(2) 0.00510(17) 0.0208(7) Uani 1 1 d . . .
C2 C -0.0229(2) 0.0065(2) -0.05747(16) 0.0213(7) Uani 1 1 d . . .
H2A H -0.0346 0.0080 -0.0973 0.026 Uiso 1 1 calc R . .
C3 C 0.0528(2) 0.0295(2) -0.05563(16) 0.0212(7) Uani 1 1 d . . .
C4 C 0.0936(2) 0.0686(2) -0.11019(17) 0.0231(8) Uani 1 1 d . . .
C5 C 0.1591(2) 0.1018(2) -0.10669(17) 0.0236(8) Uani 1 1 d . . .
C6 C 0.1901(3) 0.1509(2) -0.15956(18) 0.0289(8) Uani 1 1 d . . .
H6A H 0.1689 0.1612 -0.1986 0.035 Uiso 1 1 calc R . .
C7 C 0.2523(3) 0.1853(2) -0.15607(19) 0.0328(9) Uani 1 1 d . . .
H7A H 0.2691 0.2214 -0.1920 0.039 Uiso 1 1 calc R . .
C8 C 0.2887(3) 0.1677(2) -0.10206(18) 0.0281(8) Uani 1 1 d . . .
H8A H 0.3316 0.1910 -0.1011 0.034 Uiso 1 1 calc R . .
C9 C 0.2635(3) 0.1146(2) -0.04648(17) 0.0241(8) Uani 1 1 d . . .
C10 C 0.3036(3) 0.0938(2) 0.00849(18) 0.0248(8) Uani 1 1 d . . .
C11 C 0.2805(3) 0.0375(2) 0.06119(17) 0.0249(8) Uani 1 1 d . . .
C12 C 0.3288(3) 0.0086(2) 0.11472(19) 0.0316(9) Uani 1 1 d . . .
H12E H 0.3716 0.0314 0.1168 0.038 Uiso 1 1 calc R . .
C13 C 0.3156(3) -0.0508(3) 0.1630(2) 0.0376(10) Uani 1 1 d . . .
H13L H 0.3481 -0.0686 0.1985 0.045 Uiso 1 1 calc R . .
C14 C 0.2532(3) -0.0855(3) 0.1598(2) 0.0375(10) Uani 1 1 d . . .
H14O H 0.2456 -0.1284 0.1925 0.045 Uiso 1 1 calc R . .
C15 C 0.2037(3) -0.0579(2) 0.11018(18) 0.0297(9) Uani 1 1 d . . .
H15C H 0.1623 -0.0824 0.1090 0.036 Uiso 1 1 calc R . .
C16 C 0.2119(3) 0.0067(2) 0.05969(17) 0.0245(8) Uani 1 1 d . . .
C17 C 0.1618(2) 0.0357(2) 0.00648(17) 0.0222(7) Uani 1 1 d . . .
C18 C 0.1939(2) 0.0840(2) -0.04822(16) 0.0214(7) Uani 1 1 d . . .
C19 C 0.0647(3) 0.0798(2) -0.17214(17) 0.0249(8) Uani 1 1 d . . .
C20 C -0.0128(3) 0.1434(2) -0.19416(19) 0.0313(9) Uani 1 1 d . . .
C21 C -0.0396(3) 0.1494(3) -0.2507(2) 0.0402(11) Uani 1 1 d . . .
H21A H -0.0922 0.1918 -0.2659 0.048 Uiso 1 1 calc R . .
C22 C 0.0075(3) 0.0958(3) -0.2854(2) 0.0407(11) Uani 1 1 d . . .
C23 C 0.0823(3) 0.0334(3) -0.26228(19) 0.0369(10) Uani 1 1 d . . .
H23A H 0.1145 -0.0043 -0.2854 0.044 Uiso 1 1 calc R . .
C24 C 0.1120(3) 0.0241(2) -0.20593(17) 0.0285(8) Uani 1 1 d . . .
C25 C -0.0660(3) 0.2026(3) -0.1575(2) 0.0432(11) Uani 1 1 d . . .
H25A H -0.1173 0.2424 -0.1800 0.065 Uiso 1 1 calc R . .
H25B H -0.0234 0.2260 -0.1528 0.065 Uiso 1 1 calc R . .
H25C H -0.0920 0.1782 -0.1159 0.065 Uiso 1 1 calc R . .
C26 C -0.0238(5) 0.1045(4) -0.3466(2) 0.0674(17) Uani 1 1 d . . .
H26A H 0.0176 0.0617 -0.3647 0.101 Uiso 1 1 calc R . .
H26B H -0.0208 0.1530 -0.3761 0.101 Uiso 1 1 calc R . .
H26C H -0.0885 0.1046 -0.3385 0.101 Uiso 1 1 calc R . .
C27 C 0.1921(3) -0.0462(3) -0.1809(2) 0.0367(10) Uani 1 1 d . . .
H27A H 0.2169 -0.0787 -0.2105 0.055 Uiso 1 1 calc R . .
H27B H 0.1695 -0.0750 -0.1400 0.055 Uiso 1 1 calc R . .
H27C H 0.2420 -0.0305 -0.1758 0.055 Uiso 1 1 calc R . .
C28 C 0.3752(3) 0.1259(2) 0.01109(17) 0.0247(8) Uani 1 1 d . . .
C29 C 0.4651(3) 0.1036(2) -0.02241(18) 0.0261(8) Uani 1 1 d . . .
H29A H 0.4797 0.0691 -0.0479 0.031 Uiso 1 1 calc R . .
C30 C 0.5330(3) 0.1310(2) -0.01897(18) 0.0273(8) Uani 1 1 d . . .
H30A H 0.5939 0.1142 -0.0416 0.033 Uiso 1 1 calc R . .
C31 C 0.5141(3) 0.1828(2) 0.01708(18) 0.0265(8) Uani 1 1 d . A .
C32 C 0.4247(3) 0.2050(2) 0.04968(19) 0.0297(8) Uani 1 1 d . . .
H32A H 0.4097 0.2402 0.0745 0.036 Uiso 1 1 calc R . .
C33 C 0.3561(3) 0.1773(2) 0.04706(18) 0.0280(8) Uani 1 1 d . . .
H33A H 0.2955 0.1937 0.0701 0.034 Uiso 1 1 calc R . .
C34 C 0.5905(3) 0.2116(2) 0.0217(2) 0.0322(9) Uani 1 1 d . . .
C35 C 0.6869(7) 0.1810(7) -0.0144(6) 0.055(3) Uani 0.476(8) 1 d PU A 1
H35A H 0.7293 0.2034 -0.0080 0.083 Uiso 0.476(8) 1 calc PR A 1
H35B H 0.6817 0.1948 -0.0593 0.083 Uiso 0.476(8) 1 calc PR A 1
H35C H 0.7119 0.1250 0.0009 0.083 Uiso 0.476(8) 1 calc PR A 1
C36 C 0.5560(7) 0.2996(6) 0.0035(6) 0.050(3) Uani 0.476(8) 1 d PU A 1
H36A H 0.4940 0.3192 0.0270 0.075 Uiso 0.476(8) 1 calc PR A 1
H36B H 0.5515 0.3186 -0.0417 0.075 Uiso 0.476(8) 1 calc PR A 1
H36C H 0.6004 0.3174 0.0134 0.075 Uiso 0.476(8) 1 calc PR A 1
C37 C 0.6077(8) 0.1874(7) 0.0931(6) 0.057(3) Uani 0.476(8) 1 d PU A 1
H37A H 0.5478 0.2056 0.1192 0.086 Uiso 0.476(8) 1 calc PR A 1
H37B H 0.6514 0.2103 0.0969 0.086 Uiso 0.476(8) 1 calc PR A 1
H37C H 0.6344 0.1313 0.1070 0.086 Uiso 0.476(8) 1 calc PR A 1
C35A C 0.5582(6) 0.2633(5) 0.0633(5) 0.041(2) Uani 0.524(8) 1 d PU A 2
H35D H 0.5049 0.3082 0.0477 0.062 Uiso 0.524(8) 1 calc PR A 2
H35E H 0.6095 0.2801 0.0641 0.062 Uiso 0.524(8) 1 calc PR A 2
H35F H 0.5387 0.2363 0.1059 0.062 Uiso 0.524(8) 1 calc PR A 2
C36A C 0.6740(6) 0.1413(5) 0.0440(5) 0.041(2) Uani 0.524(8) 1 d PU A 2
H36D H 0.6951 0.1083 0.0148 0.062 Uiso 0.524(8) 1 calc PR A 2
H36E H 0.6553 0.1126 0.0861 0.062 Uiso 0.524(8) 1 calc PR A 2
H36F H 0.7254 0.1576 0.0454 0.062 Uiso 0.524(8) 1 calc PR A 2
C37A C 0.6197(7) 0.2550(6) -0.0466(4) 0.051(3) Uani 0.524(8) 1 d PU A 2
H37D H 0.6423 0.2200 -0.0741 0.076 Uiso 0.524(8) 1 calc PR A 2
H37E H 0.6699 0.2734 -0.0464 0.076 Uiso 0.524(8) 1 calc PR A 2
H37F H 0.5653 0.2987 -0.0620 0.076 Uiso 0.524(8) 1 calc PR A 2
C38 C 0.4690(3) 0.0050(2) 0.44613(17) 0.0268(8) Uani 1 1 d . . .
H38A H 0.4462 0.0117 0.4086 0.032 Uiso 1 1 calc R . .
C39 C 0.5381(3) 0.0384(2) 0.44153(17) 0.0260(8) Uani 1 1 d . . .
C40 C 0.5811(3) 0.0670(2) 0.38273(17) 0.0262(8) Uani 1 1 d . . .
C41 C 0.6532(3) 0.0980(2) 0.37811(17) 0.0261(8) Uani 1 1 d . . .
C42 C 0.6944(3) 0.1301(2) 0.31937(18) 0.0311(9) Uani 1 1 d . . .
H42A H 0.6727 0.1331 0.2825 0.037 Uiso 1 1 calc R . .
C43 C 0.7672(3) 0.1578(3) 0.31384(18) 0.0331(9) Uani 1 1 d . . .
H43A H 0.7935 0.1802 0.2734 0.040 Uiso 1 1 calc R . .
C44 C 0.8003(3) 0.1530(2) 0.36564(19) 0.0304(9) Uani 1 1 d . . .
H44A H 0.8515 0.1702 0.3608 0.036 Uiso 1 1 calc R . .
C45 C 0.7598(3) 0.1227(2) 0.42748(18) 0.0264(8) Uani 1 1 d . . .
C46 C 0.7928(3) 0.1195(2) 0.48116(19) 0.0293(8) Uani 1 1 d . . .
C47 C 0.7404(3) 0.1030(3) 0.5408(2) 0.0346(9) Uani 1 1 d . . .
C48 C 0.7673(4) 0.1044(3) 0.5962(2) 0.0488(13) Uani 1 1 d . . .
H48A H 0.8263 0.1096 0.5937 0.059 Uiso 1 1 calc R . .
C49 C 0.7117(4) 0.0985(4) 0.6523(2) 0.0563(15) Uani 1 1 d . . .
H49A H 0.7317 0.0995 0.6884 0.068 Uiso 1 1 calc R . .
C50 C 0.6241(4) 0.0910(3) 0.6564(2) 0.0490(12) Uani 1 1 d . . .
H50A H 0.5832 0.0900 0.6950 0.059 Uiso 1 1 calc R . .
C51 C 0.5975(3) 0.0851(3) 0.60624(19) 0.0347(9) Uani 1 1 d . . .
H51A H 0.5377 0.0806 0.6102 0.042 Uiso 1 1 calc R . .
C52 C 0.6568(3) 0.0854(2) 0.54717(19) 0.0314(9) Uani 1 1 d . . .
C53 C 0.6352(3) 0.0726(2) 0.49431(18) 0.0275(8) Uani 1 1 d . . .
C54 C 0.5666(3) 0.0362(2) 0.49853(17) 0.0245(8) Uani 1 1 d . . .
C55 C 0.6826(3) 0.0970(2) 0.43375(18) 0.0264(8) Uani 1 1 d . . .
C56 C 0.5665(3) 0.0530(2) 0.32508(17) 0.0258(8) Uani 1 1 d . . .
C57 C 0.5000(3) 0.1068(2) 0.28602(18) 0.0299(9) Uani 1 1 d . . .
C58 C 0.4925(3) 0.0902(3) 0.23236(19) 0.0332(9) Uani 1 1 d . . .
H58A H 0.4476 0.1268 0.2057 0.040 Uiso 1 1 calc R . .
C59 C 0.5485(3) 0.0218(3) 0.21676(19) 0.0320(9) Uani 1 1 d . . .
C60 C 0.6120(3) -0.0314(2) 0.25704(19) 0.0307(9) Uani 1 1 d . . .
H60A H 0.6493 -0.0792 0.2477 0.037 Uiso 1 1 calc R . .
C61 C 0.6228(3) -0.0170(2) 0.31064(18) 0.0286(8) Uani 1 1 d . . .
C62 C 0.4375(3) 0.1813(3) 0.3019(2) 0.0458(11) Uani 1 1 d . . .
H62A H 0.3956 0.2118 0.2697 0.069 Uiso 1 1 calc R . .
H62B H 0.4762 0.2099 0.3033 0.069 Uiso 1 1 calc R . .
H62C H 0.4000 0.1707 0.3430 0.069 Uiso 1 1 calc R . .
C63 C 0.5427(4) 0.0045(3) 0.1575(2) 0.0438(11) Uani 1 1 d . . .
H63A H 0.4944 0.0475 0.1346 0.066 Uiso 1 1 calc R . .
H63B H 0.5264 -0.0422 0.1688 0.066 Uiso 1 1 calc R . .
H63C H 0.6036 -0.0032 0.1308 0.066 Uiso 1 1 calc R . .
C64 C 0.6956(3) -0.0763(3) 0.3517(2) 0.0387(10) Uani 1 1 d . . .
H64A H 0.7276 -0.1211 0.3342 0.058 Uiso 1 1 calc R . .
H64B H 0.6647 -0.0920 0.3943 0.058 Uiso 1 1 calc R . .
H64C H 0.7415 -0.0541 0.3531 0.058 Uiso 1 1 calc R . .
C65 C 0.8790(3) 0.1392(2) 0.47445(18) 0.0273(8) Uani 1 1 d . . .
C66 C 0.9668(3) 0.0938(3) 0.4518(2) 0.0356(9) Uani 1 1 d . . .
H66A H 0.9720 0.0500 0.4396 0.043 Uiso 1 1 calc R . .
C67 C 1.0466(3) 0.1113(3) 0.4468(2) 0.0400(10) Uani 1 1 d . . .
H67A H 1.1058 0.0783 0.4324 0.048 Uiso 1 1 calc R . .
C68 C 1.0420(3) 0.1761(3) 0.46222(19) 0.0345(9) Uani 1 1 d . B .
C69 C 0.9542(3) 0.2223(3) 0.4835(2) 0.0348(9) Uani 1 1 d . . .
H69A H 0.9488 0.2672 0.4942 0.042 Uiso 1 1 calc R . .
C70 C 0.8741(3) 0.2042(2) 0.4896(2) 0.0325(9) Uani 1 1 d . . .
H70A H 0.8150 0.2369 0.5043 0.039 Uiso 1 1 calc R . .
C71 C 1.1321(4) 0.1936(4) 0.4572(3) 0.0627(10) Uani 1 1 d . . .
C72 C 1.1940(6) 0.1312(6) 0.5014(5) 0.0627(10) Uani 0.644(7) 1 d P B 1
H72A H 1.2513 0.1423 0.4984 0.094 Uiso 0.644(7) 1 calc PR B 1
H72B H 1.2106 0.0825 0.4905 0.094 Uiso 0.644(7) 1 calc PR B 1
H72C H 1.1612 0.1275 0.5444 0.094 Uiso 0.644(7) 1 calc PR B 1
C73 C 1.1802(6) 0.2032(7) 0.3890(5) 0.0627(10) Uani 0.644(7) 1 d P B 1
H73A H 1.1389 0.2475 0.3617 0.094 Uiso 0.644(7) 1 calc PR B 1
H73B H 1.1930 0.1568 0.3756 0.094 Uiso 0.644(7) 1 calc PR B 1
H73C H 1.2394 0.2114 0.3861 0.094 Uiso 0.644(7) 1 calc PR B 1
C74 C 1.1094(6) 0.2724(6) 0.4705(5) 0.0627(10) Uani 0.644(7) 1 d P B 1
H74A H 1.0638 0.3122 0.4433 0.094 Uiso 0.644(7) 1 calc PR B 1
H74B H 1.1671 0.2848 0.4618 0.094 Uiso 0.644(7) 1 calc PR B 1
H74C H 1.0828 0.2700 0.5146 0.094 Uiso 0.644(7) 1 calc PR B 1
C72A C 1.2210(11) 0.1201(11) 0.4637(9) 0.0627(10) Uani 0.356(7) 1 d P B 2
H72D H 1.2282 0.0945 0.4310 0.094 Uiso 0.356(7) 1 calc PR B 2
H72E H 1.2142 0.0852 0.5052 0.094 Uiso 0.356(7) 1 calc PR B 2
H72F H 1.2766 0.1343 0.4588 0.094 Uiso 0.356(7) 1 calc PR B 2
C73A C 1.1493(12) 0.2462(12) 0.3953(9) 0.0627(10) Uani 0.356(7) 1 d P B 2
H73D H 1.1567 0.2221 0.3616 0.094 Uiso 0.356(7) 1 calc PR B 2
H73E H 1.2066 0.2569 0.3932 0.094 Uiso 0.356(7) 1 calc PR B 2
H73F H 1.0959 0.2944 0.3901 0.094 Uiso 0.356(7) 1 calc PR B 2
C74A C 1.1262(11) 0.2303(11) 0.5082(9) 0.0627(10) Uani 0.356(7) 1 d P B 2
H74D H 1.1136 0.1968 0.5495 0.094 Uiso 0.356(7) 1 calc PR B 2
H74E H 1.0753 0.2801 0.5030 0.094 Uiso 0.356(7) 1 calc PR B 2
H74F H 1.1858 0.2379 0.5052 0.094 Uiso 0.356(7) 1 calc PR B 2
C75 C 0.0192(3) 0.4963(2) 0.55802(17) 0.0231(8) Uani 1 1 d . . .
H75A H 0.0280 0.4966 0.5981 0.028 Uiso 1 1 calc R . .
C76 C 0.0757(2) 0.5222(2) 0.50602(16) 0.0216(7) Uani 1 1 d . . .
C77 C 0.0525(2) 0.5310(2) 0.44499(17) 0.0225(7) Uani 1 1 d . . .
C78 C 0.0911(2) 0.5724(2) 0.39107(17) 0.0228(7) Uani 1 1 d . . .
C79 C 0.1535(2) 0.6083(2) 0.39533(17) 0.0227(7) Uani 1 1 d . . .
C80 C 0.1830(3) 0.6589(2) 0.34283(17) 0.0260(8) Uani 1 1 d . . .
H80A H 0.1615 0.6696 0.3039 0.031 Uiso 1 1 calc R . .
C81 C 0.2439(3) 0.6942(2) 0.34645(18) 0.0290(8) Uani 1 1 d . . .
H81A H 0.2594 0.7313 0.3108 0.035 Uiso 1 1 calc R . .
C82 C 0.2813(3) 0.6760(2) 0.40051(18) 0.0277(8) Uani 1 1 d . . .
H82A H 0.3237 0.6996 0.4016 0.033 Uiso 1 1 calc R . .
C83 C 0.2575(2) 0.6218(2) 0.45553(17) 0.0227(7) Uani 1 1 d . . .
C84 C 0.2989(3) 0.6000(2) 0.51007(18) 0.0264(8) Uani 1 1 d . . .
C85 C 0.2753(3) 0.5445(2) 0.56332(18) 0.0277(8) Uani 1 1 d . . .
C86 C 0.3226(3) 0.5159(3) 0.6172(2) 0.0370(10) Uani 1 1 d . . .
H86A H 0.3660 0.5383 0.6190 0.044 Uiso 1 1 calc R . .
C87 C 0.3081(3) 0.4579(3) 0.6663(2) 0.0418(11) Uani 1 1 d . . .
H87A H 0.3392 0.4412 0.7024 0.050 Uiso 1 1 calc R . .
C88 C 0.2458(3) 0.4229(3) 0.6629(2) 0.0405(11) Uani 1 1 d . . .
H88A H 0.2382 0.3800 0.6957 0.049 Uiso 1 1 calc R . .
C89 C 0.1970(3) 0.4497(2) 0.61336(19) 0.0320(9) Uani 1 1 d . . .
H89A H 0.1554 0.4251 0.6125 0.038 Uiso 1 1 calc R . .
C90 C 0.2055(3) 0.5136(2) 0.56216(17) 0.0247(8) Uani 1 1 d . . .
C91 C 0.1562(3) 0.5423(2) 0.50867(17) 0.0226(7) Uani 1 1 d . . .
C92 C 0.1878(2) 0.5909(2) 0.45399(17) 0.0217(7) Uani 1 1 d . . .
C93 C 0.0635(3) 0.5829(2) 0.32902(17) 0.0287(9) Uani 1 1 d . . .
C94 C -0.0134(3) 0.6469(3) 0.3065(2) 0.0378(10) Uani 1 1 d . . .
C95 C -0.0401(4) 0.6529(3) 0.2504(2) 0.0505(14) Uani 1 1 d . . .
H95A H -0.0920 0.6959 0.2349 0.061 Uiso 1 1 calc R . .
C96 C 0.0058(4) 0.5988(4) 0.2161(2) 0.0587(16) Uani 1 1 d . . .
C97 C 0.0805(4) 0.5353(3) 0.2398(2) 0.0497(13) Uani 1 1 d . . .
H97A H 0.1122 0.4973 0.2168 0.060 Uiso 1 1 calc R . .
C98 C 0.1100(3) 0.5257(3) 0.29620(18) 0.0334(9) Uani 1 1 d . . .
C99 C -0.0668(3) 0.7060(3) 0.3431(3) 0.0496(12) Uani 1 1 d . . .
H99A H -0.1172 0.7462 0.3201 0.074 Uiso 1 1 calc R . .
H99B H -0.0241 0.7288 0.3486 0.074 Uiso 1 1 calc R . .
H99C H -0.0939 0.6817 0.3844 0.074 Uiso 1 1 calc R . .
C100 C -0.0256(6) 0.6069(5) 0.1550(3) 0.101(3) Uani 1 1 d . . .
H10A H -0.0785 0.6548 0.1455 0.152 Uiso 1 1 calc R . .
H10B H -0.0451 0.5634 0.1592 0.152 Uiso 1 1 calc R . .
H10C H 0.0266 0.6078 0.1209 0.152 Uiso 1 1 calc R . .
C101 C 0.1874(3) 0.4550(3) 0.3222(2) 0.0435(11) Uani 1 1 d . . .
H10D H 0.2116 0.4219 0.2931 0.065 Uiso 1 1 calc R . .
H10E H 0.1631 0.4273 0.3630 0.065 Uiso 1 1 calc R . .
H10F H 0.2381 0.4694 0.3277 0.065 Uiso 1 1 calc R . .
C102 C 0.3749(3) 0.6288(2) 0.51083(18) 0.0263(8) Uani 1 1 d . . .
C103 C 0.4622(3) 0.6038(2) 0.47544(19) 0.0314(9) Uani 1 1 d . . .
H10G H 0.4725 0.5695 0.4507 0.038 Uiso 1 1 calc R . .
C104 C 0.5337(3) 0.6284(2) 0.4761(2) 0.0333(9) Uani 1 1 d . . .
H10H H 0.5926 0.6106 0.4516 0.040 Uiso 1 1 calc R . .
C105 C 0.5220(3) 0.6787(2) 0.5116(2) 0.0340(9) Uani 1 1 d . . .
C106 C 0.4345(3) 0.7042(2) 0.5460(2) 0.0348(9) Uani 1 1 d . . .
H10I H 0.4237 0.7393 0.5701 0.042 Uiso 1 1 calc R . .
C107 C 0.3623(3) 0.6791(2) 0.5458(2) 0.0310(9) Uani 1 1 d . . .
H10J H 0.3033 0.6969 0.5702 0.037 Uiso 1 1 calc R . .
C108 C 0.6050(3) 0.7023(3) 0.5124(3) 0.0443(12) Uani 1 1 d . . .
C109 C 0.6872(3) 0.6308(3) 0.5349(3) 0.0544(14) Uani 1 1 d . . .
H10K H 0.6688 0.6041 0.5779 0.082 Uiso 1 1 calc R . .
H10L H 0.7408 0.6457 0.5341 0.082 Uiso 1 1 calc R . .
H10M H 0.7049 0.5967 0.5070 0.082 Uiso 1 1 calc R . .
C110 C 0.5803(4) 0.7561(4) 0.5536(4) 0.097(3) Uani 1 1 d . . .
H11A H 0.5598 0.7314 0.5968 0.146 Uiso 1 1 calc R . .
H11B H 0.5294 0.8032 0.5379 0.146 Uiso 1 1 calc R . .
H11C H 0.6355 0.7689 0.5529 0.146 Uiso 1 1 calc R . .
C111 C 0.6375(4) 0.7419(4) 0.4441(4) 0.082(2) Uani 1 1 d . . .
H11D H 0.6905 0.7573 0.4439 0.123 Uiso 1 1 calc R . .
H11E H 0.5855 0.7874 0.4276 0.123 Uiso 1 1 calc R . .
H11F H 0.6572 0.7060 0.4175 0.123 Uiso 1 1 calc R . .
C112 C 0.5154(3) 0.5109(2) 0.05367(17) 0.0245(8) Uani 1 1 d . . .
H11G H 0.5218 0.5216 0.0902 0.029 Uiso 1 1 calc R . .
C113 C 0.4421(2) 0.4824(2) 0.05720(17) 0.0235(8) Uani 1 1 d . . .
C114 C 0.3974(2) 0.4536(2) 0.11513(17) 0.0233(8) Uani 1 1 d . . .
C115 C 0.3343(2) 0.4141(2) 0.11883(17) 0.0244(8) Uani 1 1 d . . .
C116 C 0.3014(3) 0.3734(2) 0.17654(18) 0.0281(8) Uani 1 1 d . . .
H11H H 0.3222 0.3704 0.2137 0.034 Uiso 1 1 calc R . .
C117 C 0.2380(3) 0.3366(2) 0.18065(19) 0.0320(9) Uani 1 1 d . . .
H11I H 0.2186 0.3071 0.2202 0.038 Uiso 1 1 calc R . .
C118 C 0.2038(3) 0.3429(2) 0.12821(19) 0.0292(8) Uani 1 1 d . . .
H11J H 0.1599 0.3184 0.1320 0.035 Uiso 1 1 calc R . .
C119 C 0.2326(2) 0.3856(2) 0.06794(17) 0.0239(8) Uani 1 1 d . . .
C120 C 0.1958(2) 0.3941(2) 0.01419(18) 0.0249(8) Uani 1 1 d . . .
C121 C 0.2262(3) 0.4365(2) -0.04514(18) 0.0250(8) Uani 1 1 d . . .
C122 C 0.1850(3) 0.4495(2) -0.09901(19) 0.0298(9) Uani 1 1 d . . .
H12A H 0.1401 0.4260 -0.0953 0.036 Uiso 1 1 calc R . .
C123 C 0.2079(3) 0.4947(3) -0.15626(19) 0.0337(9) Uani 1 1 d . . .
H12B H 0.1814 0.5009 -0.1921 0.040 Uiso 1 1 calc R . .
C124 C 0.2717(3) 0.5319(3) -0.16078(19) 0.0339(9) Uani 1 1 d . . .
H12C H 0.2857 0.5656 -0.1996 0.041 Uiso 1 1 calc R . .
C125 C 0.3136(3) 0.5200(2) -0.11035(18) 0.0292(8) Uani 1 1 d . . .
H12D H 0.3555 0.5465 -0.1148 0.035 Uiso 1 1 calc R . .
C126 C 0.2970(2) 0.4692(2) -0.05100(17) 0.0239(8) Uani 1 1 d . . .
C127 C 0.3408(2) 0.4546(2) 0.00254(17) 0.0230(8) Uani 1 1 d . . .
C128 C 0.4229(3) 0.4762(2) -0.00026(17) 0.0236(8) Uani 1 1 d . . .
C129 C 0.3036(2) 0.4183(2) 0.06221(17) 0.0234(8) Uani 1 1 d . . .
C130 C 0.4137(2) 0.4628(2) 0.17430(16) 0.0233(8) Uani 1 1 d . . .
C131 C 0.4845(3) 0.4071(2) 0.21003(19) 0.0286(8) Uani 1 1 d . . .
C132 C 0.4949(3) 0.4186(3) 0.26516(19) 0.0331(9) Uani 1 1 d . . .
H13A H 0.5426 0.3810 0.2892 0.040 Uiso 1 1 calc R . .
C133 C 0.4376(3) 0.4836(2) 0.28595(18) 0.0316(9) Uani 1 1 d . . .
C134 C 0.3695(3) 0.5375(2) 0.24967(18) 0.0293(8) Uani 1 1 d . . .
H13B H 0.3303 0.5824 0.2631 0.035 Uiso 1 1 calc R . .
C135 C 0.3559(3) 0.5289(2) 0.19420(17) 0.0247(8) Uani 1 1 d . . .
C136 C 0.5478(3) 0.3357(3) 0.1891(2) 0.0408(10) Uani 1 1 d . . .
H13C H 0.5305 0.3368 0.1498 0.061 Uiso 1 1 calc R . .
H13D H 0.5409 0.2903 0.2216 0.061 Uiso 1 1 calc R . .
H13E H 0.6132 0.3337 0.1822 0.061 Uiso 1 1 calc R . .
C137 C 0.4490(4) 0.4973(3) 0.3454(2) 0.0436(11) Uani 1 1 d . . .
H13F H 0.5005 0.4542 0.3651 0.065 Uiso 1 1 calc R . .
H13G H 0.3906 0.5019 0.3746 0.065 Uiso 1 1 calc R . .
H13H H 0.4633 0.5448 0.3348 0.065 Uiso 1 1 calc R . .
C138 C 0.2810(3) 0.5898(2) 0.15691(19) 0.0342(9) Uani 1 1 d . . .
H13I H 0.2479 0.6313 0.1782 0.051 Uiso 1 1 calc R . .
H13J H 0.2363 0.5677 0.1533 0.051 Uiso 1 1 calc R . .
H13K H 0.3097 0.6104 0.1148 0.051 Uiso 1 1 calc R . .
C139 C 0.1196(3) 0.3625(2) 0.02038(17) 0.0244(8) Uani 1 1 d . . .
C140 C 0.0290(3) 0.3974(2) 0.0486(2) 0.0303(9) Uani 1 1 d . . .
H14A H 0.0163 0.4411 0.0635 0.036 Uiso 1 1 calc R . .
C141 C -0.0422(3) 0.3686(2) 0.0550(2) 0.0298(9) Uani 1 1 d . . .
H14B H -0.1034 0.3938 0.0733 0.036 Uiso 1 1 calc R . .
C142 C -0.0265(3) 0.3037(2) 0.03524(18) 0.0256(8) Uani 1 1 d . . .
C143 C 0.0639(3) 0.2698(2) 0.00663(18) 0.0259(8) Uani 1 1 d . . .
H14C H 0.0770 0.2257 -0.0079 0.031 Uiso 1 1 calc R . .
C144 C 0.1348(3) 0.2994(2) -0.00092(17) 0.0251(8) Uani 1 1 d . . .
H14D H 0.1952 0.2757 -0.0212 0.030 Uiso 1 1 calc R . .
C145 C -0.1070(3) 0.2736(2) 0.0428(2) 0.0325(9) Uani 1 1 d . . .
C146 C -0.1783(3) 0.3321(3) -0.0014(3) 0.0512(13) Uani 1 1 d . . .
H14E H -0.1476 0.3381 -0.0450 0.077 Uiso 1 1 calc R . .
H14F H -0.2021 0.3817 0.0092 0.077 Uiso 1 1 calc R . .
H14G H -0.2306 0.3139 0.0033 0.077 Uiso 1 1 calc R . .
C147 C -0.1566(3) 0.2646(3) 0.1115(2) 0.0453(11) Uani 1 1 d . . .
H14H H -0.2079 0.2453 0.1162 0.068 Uiso 1 1 calc R . .
H14I H -0.1819 0.3145 0.1216 0.068 Uiso 1 1 calc R . .
H14J H -0.1112 0.2282 0.1402 0.068 Uiso 1 1 calc R . .
C148 C -0.0721(3) 0.1956(3) 0.0286(2) 0.0429(11) Uani 1 1 d . . .
H14K H -0.0401 0.1994 -0.0147 0.064 Uiso 1 1 calc R . .
H14L H -0.1255 0.1787 0.0334 0.064 Uiso 1 1 calc R . .
H14M H -0.0281 0.1583 0.0579 0.064 Uiso 1 1 calc R . .
C149 C 0.9438(5) 0.3250(4) 0.3007(3) 0.0763(18) Uani 1 1 d . . .
H14N H 0.9777 0.2777 0.3312 0.092 Uiso 1 1 calc R . .
C150 C 0.4928(5) 0.2618(4) -0.1800(3) 0.0757(19) Uani 1 1 d . . .
H15A H 0.5121 0.2167 -0.1435 0.091 Uiso 1 1 calc R . .
C151 C 0.1411(4) 0.0980(4) 0.2234(3) 0.0683(16) Uani 1 1 d . . .
H15B H 0.1682 0.0449 0.2171 0.082 Uiso 1 1 calc R . .
Cl1 Cl 0.9670(2) 0.40443(15) 0.30457(18) 0.1587(13) Uani 1 1 d . . .
Cl2 Cl 0.82718(14) 0.33906(12) 0.31432(11) 0.1069(7) Uani 1 1 d . . .
Cl3 Cl 0.9839(2) 0.31512(18) 0.22382(13) 0.1519(12) Uani 1 1 d . . .
Cl4 Cl 0.57692(19) 0.30334(18) -0.20435(17) 0.1556(13) Uani 1 1 d . . .
Cl5 Cl 0.4806(2) 0.23006(15) -0.24017(13) 0.1292(9) Uani 1 1 d . . .
Cl6 Cl 0.38579(14) 0.32550(10) -0.15636(11) 0.0983(7) Uani 1 1 d . . .
Cl7 Cl 0.04749(19) 0.10056(14) 0.28373(11) 0.1285(10) Uani 1 1 d . . .
Cl8 Cl 0.22930(17) 0.11784(14) 0.24251(11) 0.1059(7) Uani 1 1 d . . .
Cl9 Cl 0.10535(11) 0.16204(10) 0.15204(7) 0.0715(4) Uani 1 1 d . . .

loop_
_atom_site_aniso_label
_atom_site_aniso_U_11
_atom_site_aniso_U_22
_atom_site_aniso_U_33
_atom_site_aniso_U_23
_atom_site_aniso_U_13
_atom_site_aniso_U_12
C1 0.0211(17) 0.0201(17) 0.0225(18) -0.0078(14) 0.0012(14) -0.0089(14)
C2 0.0237(18) 0.0247(18) 0.0187(17) -0.0071(14) -0.0031(14) -0.0099(15)
C3 0.0232(18) 0.0214(18) 0.0208(18) -0.0077(14) -0.0009(14) -0.0088(15)
C4 0.0223(18) 0.0239(18) 0.0245(19) -0.0076(15) -0.0012(15) -0.0092(15)
C5 0.0223(18) 0.0249(19) 0.0247(19) -0.0084(15) 0.0007(15) -0.0095(15)
C6 0.033(2) 0.034(2) 0.0238(19) -0.0022(16) -0.0043(16) -0.0193(18)
C7 0.038(2) 0.033(2) 0.029(2) 0.0001(17) -0.0030(17) -0.0214(19)
C8 0.030(2) 0.030(2) 0.030(2) -0.0079(16) -0.0010(16) -0.0182(17)
C9 0.0229(18) 0.0255(19) 0.0263(19) -0.0105(15) 0.0012(15) -0.0101(15)
C10 0.0220(18) 0.0273(19) 0.029(2) -0.0123(16) 0.0015(15) -0.0112(16)
C11 0.0227(18) 0.030(2) 0.0256(19) -0.0111(16) -0.0005(15) -0.0112(16)
C12 0.027(2) 0.041(2) 0.032(2) -0.0096(18) -0.0048(16) -0.0156(18)
C13 0.037(2) 0.051(3) 0.027(2) -0.0007(19) -0.0109(18) -0.021(2)
C14 0.038(2) 0.045(3) 0.033(2) 0.0015(19) -0.0087(18) -0.023(2)
C15 0.0275(19) 0.035(2) 0.029(2) -0.0032(17) -0.0030(16) -0.0171(17)
C16 0.0221(18) 0.029(2) 0.0242(19) -0.0106(16) 0.0026(15) -0.0107(16)
C17 0.0217(17) 0.0228(18) 0.0234(18) -0.0086(15) 0.0001(14) -0.0083(15)
C18 0.0210(17) 0.0227(18) 0.0214(18) -0.0078(14) 0.0021(14) -0.0094(15)
C19 0.0266(19) 0.032(2) 0.0200(18) 0.0001(15) -0.0026(15) -0.0200(17)
C20 0.033(2) 0.032(2) 0.030(2) 0.0014(17) -0.0048(17) -0.0188(18)
C21 0.044(2) 0.040(2) 0.036(2) 0.011(2) -0.018(2) -0.023(2)
C22 0.054(3) 0.054(3) 0.025(2) 0.005(2) -0.015(2) -0.035(2)
C23 0.049(3) 0.051(3) 0.023(2) -0.0103(19) -0.0030(18) -0.031(2)
C24 0.032(2) 0.038(2) 0.0215(19) -0.0054(16) 0.0009(16) -0.0221(18)
C25 0.041(2) 0.032(2) 0.050(3) -0.004(2) -0.010(2) -0.007(2)
C26 0.091(4) 0.087(4) 0.039(3) 0.001(3) -0.033(3) -0.046(4)
C27 0.037(2) 0.041(2) 0.033(2) -0.0164(19) -0.0025(18) -0.0107(19)
C28 0.0258(19) 0.0254(19) 0.0258(19) -0.0059(15) -0.0033(15) -0.0122(16)
C29 0.0280(19) 0.0269(19) 0.0272(19) -0.0100(16) -0.0018(15) -0.0119(16)
C30 0.0243(19) 0.031(2) 0.030(2) -0.0097(16) 0.0039(16) -0.0149(16)
C31 0.0249(19) 0.0245(19) 0.033(2) -0.0076(16) -0.0048(16) -0.0104(16)
C32 0.030(2) 0.029(2) 0.036(2) -0.0130(17) -0.0069(17) -0.0114(17)
C33 0.0198(18) 0.035(2) 0.032(2) -0.0120(17) -0.0014(15) -0.0103(16)
C34 0.0246(19) 0.030(2) 0.047(2) -0.0132(19) -0.0034(18) -0.0128(17)
C35 0.028(5) 0.065(7) 0.091(9) -0.046(7) 0.004(5) -0.021(5)
C36 0.037(5) 0.043(6) 0.081(9) -0.017(6) -0.005(5) -0.025(5)
C37 0.040(6) 0.064(7) 0.083(9) -0.024(6) -0.019(6) -0.023(5)
C35A 0.028(4) 0.045(5) 0.067(7) -0.031(5) -0.008(4) -0.015(4)
C36A 0.030(4) 0.038(5) 0.067(7) -0.019(4) -0.021(4) -0.011(4)
C37A 0.067(6) 0.066(7) 0.044(5) -0.006(5) -0.008(5) -0.055(6)
C38 0.0288(19) 0.038(2) 0.0212(19) -0.0105(16) -0.0009(15) -0.0180(17)
C39 0.0271(19) 0.033(2) 0.0235(19) -0.0088(16) 0.0002(15) -0.0173(17)
C40 0.0273(19) 0.034(2) 0.0217(18) -0.0073(16) -0.0010(15) -0.0160(17)
C41 0.0281(19) 0.031(2) 0.0232(19) -0.0087(16) 0.0026(15) -0.0165(17)
C42 0.037(2) 0.042(2) 0.0232(19) -0.0099(17) 0.0016(17) -0.0248(19)
C43 0.039(2) 0.045(2) 0.023(2) -0.0084(17) 0.0071(17) -0.029(2)
C44 0.028(2) 0.037(2) 0.031(2) -0.0097(17) 0.0048(16) -0.0209(18)
C45 0.0262(19) 0.031(2) 0.027(2) -0.0099(16) 0.0009(15) -0.0149(16)
C46 0.0263(19) 0.034(2) 0.032(2) -0.0091(17) -0.0025(16) -0.0149(17)
C47 0.034(2) 0.047(3) 0.031(2) -0.0102(19) -0.0014(17) -0.024(2)
C48 0.056(3) 0.077(4) 0.032(2) -0.006(2) -0.009(2) -0.045(3)
C49 0.073(4) 0.094(4) 0.028(2) -0.013(3) -0.007(2) -0.058(3)
C50 0.060(3) 0.073(4) 0.031(2) -0.021(2) 0.007(2) -0.041(3)
C51 0.037(2) 0.048(3) 0.029(2) -0.0134(19) 0.0025(17) -0.025(2)
C52 0.035(2) 0.037(2) 0.028(2) -0.0075(17) -0.0026(17) -0.0198(18)
C53 0.0264(19) 0.037(2) 0.0233(19) -0.0085(16) 0.0000(15) -0.0166(17)
C54 0.0245(18) 0.031(2) 0.0224(18) -0.0097(15) 0.0018(15) -0.0139(16)
C55 0.0281(19) 0.030(2) 0.0250(19) -0.0088(16) 0.0002(16) -0.0150(17)
C56 0.0274(19) 0.037(2) 0.0195(18) -0.0041(16) 0.0017(15) -0.0229(17)
C57 0.027(2) 0.038(2) 0.025(2) -0.0049(17) -0.0008(16) -0.0157(18)
C58 0.030(2) 0.047(3) 0.025(2) -0.0038(18) -0.0070(16) -0.0173(19)
C59 0.033(2) 0.044(2) 0.027(2) -0.0077(18) -0.0033(17) -0.0239(19)
C60 0.034(2) 0.036(2) 0.030(2) -0.0100(17) -0.0032(17) -0.0188(18)
C61 0.031(2) 0.038(2) 0.0233(19) -0.0064(16) 0.0005(16) -0.0216(18)
C62 0.046(3) 0.048(3) 0.037(2) -0.012(2) -0.006(2) -0.008(2)
C63 0.052(3) 0.055(3) 0.034(2) -0.012(2) -0.015(2) -0.024(2)
C64 0.043(2) 0.039(2) 0.035(2) -0.0076(19) -0.0122(19) -0.012(2)
C65 0.0260(19) 0.035(2) 0.0256(19) -0.0053(16) -0.0024(15) -0.0179(17)
C66 0.033(2) 0.035(2) 0.044(2) -0.0158(19) -0.0032(19) -0.0142(19)
C67 0.022(2) 0.049(3) 0.052(3) -0.021(2) -0.0007(19) -0.0102(19)
C68 0.030(2) 0.047(3) 0.032(2) -0.0075(19) -0.0070(17) -0.0188(19)
C69 0.035(2) 0.039(2) 0.043(2) -0.0149(19) -0.0095(19) -0.0184(19)
C70 0.025(2) 0.040(2) 0.038(2) -0.0165(19) -0.0044(17) -0.0122(18)
C71 0.0432(19) 0.085(3) 0.076(3) -0.017(2) -0.0124(17) -0.039(2)
C72 0.0432(19) 0.085(3) 0.076(3) -0.017(2) -0.0124(17) -0.039(2)
C73 0.0432(19) 0.085(3) 0.076(3) -0.017(2) -0.0124(17) -0.039(2)
C74 0.0432(19) 0.085(3) 0.076(3) -0.017(2) -0.0124(17) -0.039(2)
C72A 0.0432(19) 0.085(3) 0.076(3) -0.017(2) -0.0124(17) -0.039(2)
C73A 0.0432(19) 0.085(3) 0.076(3) -0.017(2) -0.0124(17) -0.039(2)
C74A 0.0432(19) 0.085(3) 0.076(3) -0.017(2) -0.0124(17) -0.039(2)
C75 0.0256(18) 0.0288(19) 0.0205(18) -0.0078(15) -0.0031(15) -0.0139(16)
C76 0.0245(18) 0.0233(18) 0.0210(18) -0.0067(14) -0.0015(14) -0.0124(15)
C77 0.0225(18) 0.0256(19) 0.0210(18) -0.0059(15) -0.0019(14) -0.0103(15)
C78 0.0228(18) 0.0252(19) 0.0232(18) -0.0057(15) -0.0023(14) -0.0119(15)
C79 0.0214(17) 0.0242(18) 0.0237(18) -0.0070(15) -0.0007(14) -0.0094(15)
C80 0.0287(19) 0.031(2) 0.0217(18) -0.0049(16) -0.0029(15) -0.0154(17)
C81 0.033(2) 0.031(2) 0.025(2) -0.0026(16) 0.0016(16) -0.0194(17)
C82 0.0274(19) 0.028(2) 0.034(2) -0.0084(16) 0.0003(16) -0.0176(16)
C83 0.0230(18) 0.0242(18) 0.0244(19) -0.0077(15) -0.0003(14) -0.0119(15)
C84 0.0248(19) 0.0261(19) 0.033(2) -0.0107(16) -0.0010(16) -0.0128(16)
C85 0.0277(19) 0.032(2) 0.028(2) -0.0078(16) -0.0050(16) -0.0148(17)
C86 0.040(2) 0.044(3) 0.037(2) -0.0059(19) -0.0132(19) -0.024(2)
C87 0.050(3) 0.052(3) 0.032(2) 0.004(2) -0.019(2) -0.030(2)
C88 0.046(3) 0.045(3) 0.033(2) 0.0058(19) -0.014(2) -0.026(2)
C89 0.034(2) 0.038(2) 0.029(2) -0.0015(17) -0.0057(17) -0.0226(19)
C90 0.0233(18) 0.031(2) 0.0245(19) -0.0083(16) -0.0012(15) -0.0143(16)
C91 0.0252(18) 0.0245(18) 0.0218(18) -0.0084(15) 0.0004(14) -0.0124(15)
C92 0.0202(17) 0.0226(18) 0.0245(18) -0.0089(15) 0.0017(14) -0.0100(15)
C93 0.034(2) 0.041(2) 0.0196(18) 0.0015(16) -0.0038(16) -0.0292(19)
C94 0.038(2) 0.043(2) 0.036(2) 0.0089(19) -0.0108(19) -0.029(2)
C95 0.057(3) 0.061(3) 0.042(3) 0.018(2) -0.029(2) -0.041(3)
C96 0.086(4) 0.089(4) 0.029(2) 0.012(3) -0.024(3) -0.071(4)
C97 0.076(4) 0.075(4) 0.024(2) -0.013(2) 0.001(2) -0.058(3)
C98 0.044(2) 0.050(3) 0.0202(19) -0.0071(18) 0.0013(17) -0.035(2)
C99 0.037(2) 0.038(3) 0.066(3) 0.002(2) -0.015(2) -0.013(2)
C100 0.148(7) 0.157(8) 0.045(3) 0.009(4) -0.046(4) -0.109(7)
C101 0.049(3) 0.053(3) 0.037(2) -0.025(2) 0.007(2) -0.023(2)
C102 0.0271(19) 0.028(2) 0.028(2) -0.0031(16) -0.0080(16) -0.0143(16)
C103 0.033(2) 0.034(2) 0.035(2) -0.0114(18) -0.0035(17) -0.0172(18)
C104 0.025(2) 0.034(2) 0.045(2) -0.0110(19) -0.0033(18) -0.0145(17)
C105 0.029(2) 0.027(2) 0.052(3) -0.0082(19) -0.0118(19) -0.0124(17)
C106 0.030(2) 0.028(2) 0.055(3) -0.0157(19) -0.0148(19) -0.0095(17)
C107 0.0246(19) 0.031(2) 0.041(2) -0.0106(18) -0.0053(17) -0.0118(17)
C108 0.026(2) 0.033(2) 0.083(4) -0.021(2) -0.013(2) -0.0115(19)
C109 0.034(2) 0.048(3) 0.094(4) -0.027(3) -0.027(3) -0.010(2)
C110 0.035(3) 0.102(5) 0.204(9) -0.111(6) -0.007(4) -0.024(3)
C111 0.062(4) 0.068(4) 0.117(6) 0.019(4) -0.032(4) -0.045(3)
C112 0.0270(19) 0.033(2) 0.0217(18) -0.0127(16) 0.0008(15) -0.0171(16)
C113 0.0207(17) 0.030(2) 0.0253(19) -0.0120(16) 0.0010(14) -0.0123(15)
C114 0.0217(17) 0.0292(19) 0.0235(18) -0.0096(15) -0.0016(14) -0.0121(15)
C115 0.0204(17) 0.031(2) 0.0256(19) -0.0112(16) 0.0014(15) -0.0115(16)
C116 0.030(2) 0.036(2) 0.0237(19) -0.0065(16) -0.0027(16) -0.0184(18)
C117 0.035(2) 0.039(2) 0.028(2) -0.0041(17) -0.0004(17) -0.0246(19)
C118 0.0276(19) 0.034(2) 0.033(2) -0.0100(17) -0.0003(16) -0.0185(17)
C119 0.0196(17) 0.0288(19) 0.0277(19) -0.0128(16) 0.0033(15) -0.0121(15)
C120 0.0194(17) 0.0271(19) 0.032(2) -0.0142(16) 0.0007(15) -0.0092(15)
C121 0.0217(18) 0.0270(19) 0.030(2) -0.0124(16) 0.0004(15) -0.0099(15)
C122 0.0261(19) 0.037(2) 0.034(2) -0.0137(18) -0.0053(16) -0.0144(17)
C123 0.034(2) 0.045(2) 0.028(2) -0.0103(18) -0.0080(17) -0.0166(19)
C124 0.034(2) 0.042(2) 0.028(2) -0.0069(18) -0.0036(17) -0.0182(19)
C125 0.0259(19) 0.037(2) 0.028(2) -0.0074(17) -0.0018(16) -0.0166(17)
C126 0.0193(17) 0.030(2) 0.0269(19) -0.0130(16) 0.0009(15) -0.0106(15)
C127 0.0207(17) 0.0265(19) 0.0255(19) -0.0132(15) 0.0019(14) -0.0094(15)
C128 0.0226(18) 0.0277(19) 0.0252(19) -0.0112(15) -0.0001(15) -0.0116(15)
C129 0.0201(17) 0.0275(19) 0.0263(19) -0.0101(15) -0.0004(15) -0.0110(15)
C130 0.0217(17) 0.034(2) 0.0200(18) -0.0076(15) 0.0025(14) -0.0185(16)
C131 0.0237(19) 0.033(2) 0.031(2) -0.0071(17) -0.0021(16) -0.0133(17)
C132 0.031(2) 0.042(2) 0.030(2) -0.0017(18) -0.0118(17) -0.0173(19)
C133 0.036(2) 0.044(2) 0.024(2) -0.0078(17) -0.0032(17) -0.0235(19)
C134 0.033(2) 0.035(2) 0.026(2) -0.0108(17) -0.0013(16) -0.0159(18)
C135 0.0260(18) 0.032(2) 0.0214(18) -0.0064(15) -0.0014(15) -0.0170(16)
C136 0.036(2) 0.039(2) 0.046(3) -0.015(2) -0.008(2) -0.007(2)
C137 0.055(3) 0.055(3) 0.029(2) -0.011(2) -0.014(2) -0.023(2)
C138 0.037(2) 0.037(2) 0.031(2) -0.0116(18) -0.0076(18) -0.0104(19)
C139 0.0219(18) 0.031(2) 0.0261(19) -0.0089(16) -0.0027(15) -0.0142(16)
C140 0.0261(19) 0.033(2) 0.041(2) -0.0195(18) 0.0005(17) -0.0144(17)
C141 0.0191(18) 0.034(2) 0.042(2) -0.0171(18) 0.0016(16) -0.0118(16)
C142 0.0230(18) 0.028(2) 0.030(2) -0.0069(16) -0.0054(15) -0.0126(16)
C143 0.0261(19) 0.0248(19) 0.033(2) -0.0117(16) -0.0048(16) -0.0109(16)
C144 0.0189(17) 0.030(2) 0.0277(19) -0.0118(16) -0.0002(15) -0.0078(15)
C145 0.0233(19) 0.033(2) 0.048(3) -0.0132(19) -0.0059(18) -0.0145(17)
C146 0.038(3) 0.048(3) 0.079(4) -0.009(3) -0.029(3) -0.020(2)
C147 0.035(2) 0.049(3) 0.059(3) -0.017(2) 0.006(2) -0.026(2)
C148 0.036(2) 0.041(3) 0.066(3) -0.023(2) -0.005(2) -0.022(2)
C149 0.089(5) 0.065(4) 0.089(5) -0.016(4) -0.029(4) -0.034(4)
C150 0.078(4) 0.056(4) 0.080(4) -0.009(3) 0.006(4) -0.025(3)
C151 0.068(4) 0.059(4) 0.071(4) -0.022(3) 0.000(3) -0.016(3)
Cl1 0.196(3) 0.0892(16) 0.248(4) -0.0477(19) -0.118(3) -0.0524(18)
Cl2 0.0822(12) 0.0890(13) 0.1077(15) 0.0099(11) 0.0158(11) -0.0295(10)
Cl3 0.171(3) 0.140(2) 0.1150(19) -0.0763(18) 0.0490(18) -0.026(2)
Cl4 0.1084(18) 0.162(3) 0.214(3) -0.067(2) 0.058(2) -0.0954(19)
Cl5 0.143(2) 0.1053(17) 0.130(2) -0.0647(15) -0.0329(16) 0.0052(15)
Cl6 0.0888(12) 0.0550(9) 0.1390(17) -0.0408(10) 0.0332(12) -0.0270(9)
Cl7 0.1330(19) 0.1064(16) 0.0940(15) -0.0037(12) 0.0481(14) -0.0400(15)
Cl8 0.1193(16) 0.1125(16) 0.1072(15) -0.0300(13) -0.0460(13) -0.0417(14)
Cl9 0.0651(9) 0.0814(10) 0.0559(8) -0.0226(7) -0.0064(7) -0.0088(8)

loop_
_atom_type_symbol
_atom_type_description
_atom_type_scat_dispersion_real
_atom_type_scat_dispersion_imag
_atom_type_scat_source
C C 0.0181 0.0091 'International Tables Vol C Tables 4.2.6.8 and 6.1.1.4'
H H 0.0000 0.0000 'International Tables Vol C Tables 4.2.6.8 and 6.1.1.4'
Cl Cl 0.3639 0.7018 'International Tables Vol C Tables 4.2.6.8 and 6.1.1.4'

loop_
_geom_angle_atom_site_label_1
_geom_angle_atom_site_label_2
_geom_angle_atom_site_label_3
_geom_angle
_geom_angle_site_symmetry_1
_geom_angle_site_symmetry_3
C2 C1 C3 117.1(3) 2 .
C2 C1 C17 124.3(3) 2 .
C3 C1 C17 118.5(3) . .
C1 C2 C3 123.7(3) 2 .
C1 C2 H2A 118.2 2 .
C3 C2 H2A 118.2 . .
C4 C3 C2 120.2(3) . .
C4 C3 C1 120.8(3) . .
C2 C3 C1 118.7(3) . .
C3 C4 C5 119.8(3) . .
C3 C4 C19 119.6(3) . .
C5 C4 C19 120.5(3) . .
C6 C5 C4 120.6(3) . .
C6 C5 C18 119.4(3) . .
C4 C5 C18 120.0(3) . .
C5 C6 C7 120.9(4) . .
C5 C6 H6A 119.5 . .
C7 C6 H6A 119.5 . .
C8 C7 C6 120.9(4) . .
C8 C7 H7A 119.5 . .
C6 C7 H7A 119.5 . .
C7 C8 C9 121.1(3) . .
C7 C8 H8A 119.4 . .
C9 C8 H8A 119.4 . .
C10 C9 C8 121.4(3) . .
C10 C9 C18 120.4(3) . .
C8 C9 C18 118.1(3) . .
C9 C10 C11 119.3(3) . .
C9 C10 C28 120.9(3) . .
C11 C10 C28 119.6(3) . .
C12 C11 C10 120.4(3) . .
C12 C11 C16 119.2(3) . .
C10 C11 C16 120.4(3) . .
C13 C12 C11 121.9(4) . .
C13 C12 H12E 119.0 . .
C11 C12 H12E 119.0 . .
C12 C13 C14 119.3(4) . .
C12 C13 H13L 120.3 . .
C14 C13 H13L 120.3 . .
C15 C14 C13 120.4(4) . .
C15 C14 H14O 119.8 . .
C13 C14 H14O 119.8 . .
C14 C15 C16 122.3(4) . .
C14 C15 H15C 118.8 . .
C16 C15 H15C 118.8 . .
C11 C16 C15 116.5(3) . .
C11 C16 C17 120.0(3) . .
C15 C16 C17 123.2(3) . .
C18 C17 C16 118.2(3) . .
C18 C17 C1 117.9(3) . .
C16 C17 C1 123.9(3) . .
C17 C18 C9 120.5(3) . .
C17 C18 C5 120.3(3) . .
C9 C18 C5 119.2(3) . .
C24 C19 C20 120.4(4) . .
C24 C19 C4 119.3(3) . .
C20 C19 C4 120.2(4) . .
C21 C20 C19 118.0(4) . .
C21 C20 C25 120.9(4) . .
C19 C20 C25 121.0(4) . .
C22 C21 C20 122.4(4) . .
C22 C21 H21A 118.8 . .
C20 C21 H21A 118.8 . .
C21 C22 C23 118.3(4) . .
C21 C22 C26 120.7(5) . .
C23 C22 C26 121.0(5) . .
C22 C23 C24 121.9(4) . .
C22 C23 H23A 119.0 . .
C24 C23 H23A 119.0 . .
C23 C24 C19 118.9(4) . .
C23 C24 C27 120.5(4) . .
C19 C24 C27 120.5(3) . .
C20 C25 H25A 109.5 . .
C20 C25 H25B 109.5 . .
H25A C25 H25B 109.5 . .
C20 C25 H25C 109.5 . .
H25A C25 H25C 109.5 . .
H25B C25 H25C 109.5 . .
C22 C26 H26A 109.5 . .
C22 C26 H26B 109.5 . .
H26A C26 H26B 109.5 . .
C22 C26 H26C 109.5 . .
H26A C26 H26C 109.5 . .
H26B C26 H26C 109.5 . .
C24 C27 H27A 109.5 . .
C24 C27 H27B 109.5 . .
H27A C27 H27B 109.5 . .
C24 C27 H27C 109.5 . .
H27A C27 H27C 109.5 . .
H27B C27 H27C 109.5 . .
C33 C28 C29 117.8(3) . .
C33 C28 C10 121.9(3) . .
C29 C28 C10 120.2(3) . .
C30 C29 C28 120.9(3) . .
C30 C29 H29A 119.5 . .
C28 C29 H29A 119.5 . .
C29 C30 C31 121.5(3) . .
C29 C30 H30A 119.2 . .
C31 C30 H30A 119.2 . .
C32 C31 C30 117.1(3) . .
C32 C31 C34 121.7(3) . .
C30 C31 C34 121.1(3) . .
C31 C32 C33 121.9(4) . .
C31 C32 H32A 119.1 . .
C33 C32 H32A 119.1 . .
C28 C33 C32 120.8(3) . .
C28 C33 H33A 119.6 . .
C32 C33 H33A 119.6 . .
C35A C34 C35 129.9(6) . .
C35A C34 C36A 111.2(6) . .
C35 C34 C36A 51.2(6) . .
C35A C34 C31 113.1(4) . .
C35 C34 C31 117.0(5) . .
C36A C34 C31 107.4(4) . .
C35A C34 C36 51.9(6) . .
C35 C34 C36 109.7(7) . .
C36A C34 C36 142.4(5) . .
C31 C34 C36 110.2(5) . .
C35A C34 C37A 109.6(6) . .
C35 C34 C37A 58.0(7) . .
C36A C34 C37A 109.1(6) . .
C31 C34 C37A 106.3(4) . .
C36 C34 C37A 60.8(6) . .
C35A C34 C37 54.6(6) . .
C35 C34 C37 105.0(7) . .
C36A C34 C37 60.7(6) . .
C31 C34 C37 109.2(5) . .
C36 C34 C37 105.0(7) . .
C37A C34 C37 144.5(6) . .
C34 C35 H35A 109.5 . .
C34 C35 H35B 109.5 . .
H35A C35 H35B 109.5 . .
C34 C35 H35C 109.5 . .
H35A C35 H35C 109.5 . .
H35B C35 H35C 109.5 . .
C34 C36 H36A 109.5 . .
C34 C36 H36B 109.5 . .
H36A C36 H36B 109.5 . .
C34 C36 H36C 109.5 . .
H36A C36 H36C 109.5 . .
H36B C36 H36C 109.5 . .
C34 C37 H37A 109.5 . .
C34 C37 H37B 109.5 . .
H37A C37 H37B 109.5 . .
C34 C37 H37C 109.5 . .
H37A C37 H37C 109.5 . .
H37B C37 H37C 109.5 . .
C34 C35A H35D 109.5 . .
C34 C35A H35E 109.5 . .
H35D C35A H35E 109.5 . .
C34 C35A H35F 109.5 . .
H35D C35A H35F 109.5 . .
H35E C35A H35F 109.5 . .
C34 C36A H36D 109.5 . .
C34 C36A H36E 109.5 . .
H36D C36A H36E 109.5 . .
C34 C36A H36F 109.5 . .
H36D C36A H36F 109.5 . .
H36E C36A H36F 109.5 . .
C34 C37A H37D 109.5 . .
C34 C37A H37E 109.5 . .
H37D C37A H37E 109.5 . .
C34 C37A H37F 109.5 . .
H37D C37A H37F 109.5 . .
H37E C37A H37F 109.5 . .
C54 C38 C39 124.2(3) 2_656 .
C54 C38 H38A 117.9 2_656 .
C39 C38 H38A 117.9 . .
C40 C39 C38 119.4(3) . .
C40 C39 C54 121.5(3) . .
C38 C39 C54 119.0(3) . .
C39 C40 C41 119.4(3) . .
C39 C40 C56 120.6(3) . .
C41 C40 C56 119.0(3) . .
C42 C41 C55 119.4(3) . .
C42 C41 C40 120.3(3) . .
C55 C41 C40 120.4(3) . .
C41 C42 C43 121.1(4) . .
C41 C42 H42A 119.4 . .
C43 C42 H42A 119.4 . .
C44 C43 C42 120.6(4) . .
C44 C43 H43A 119.7 . .
C42 C43 H43A 119.7 . .
C43 C44 C45 121.4(3) . .
C43 C44 H44A 119.3 . .
C45 C44 H44A 119.3 . .
C46 C45 C44 121.3(3) . .
C46 C45 C55 120.3(3) . .
C44 C45 C55 118.5(3) . .
C45 C46 C47 119.4(3) . .
C45 C46 C65 120.0(3) . .
C47 C46 C65 120.5(4) . .
C46 C47 C48 121.6(4) . .
C46 C47 C52 120.6(4) . .
C48 C47 C52 117.9(4) . .
C49 C48 C47 122.3(4) . .
C49 C48 H48A 118.9 . .
C47 C48 H48A 118.9 . .
C48 C49 C50 119.3(4) . .
C48 C49 H49A 120.4 . .
C50 C49 H49A 120.4 . .
C51 C50 C49 120.8(4) . .
C51 C50 H50A 119.6 . .
C49 C50 H50A 119.6 . .
C50 C51 C52 121.9(4) . .
C50 C51 H51A 119.0 . .
C52 C51 H51A 119.0 . .
C51 C52 C53 123.9(4) . .
C51 C52 C47 116.9(4) . .
C53 C52 C47 119.1(4) . .
C55 C53 C52 118.3(3) . .
C55 C53 C54 117.6(3) . .
C52 C53 C54 124.1(3) . .
C38 C54 C39 116.5(3) 2_656 .
C38 C54 C53 124.0(3) 2_656 .
C39 C54 C53 119.3(3) . .
C53 C55 C41 120.9(3) . .
C53 C55 C45 120.2(3) . .
C41 C55 C45 118.9(3) . .
C57 C56 C61 119.9(4) . .
C57 C56 C40 122.6(4) . .
C61 C56 C40 117.5(3) . .
C58 C57 C56 119.0(4) . .
C58 C57 C62 120.6(4) . .
C56 C57 C62 120.4(4) . .
C59 C58 C57 121.9(4) . .
C59 C58 H58A 119.0 . .
C57 C58 H58A 119.0 . .
C60 C59 C58 118.0(4) . .
C60 C59 C63 119.8(4) . .
C58 C59 C63 122.2(4) . .
C59 C60 C61 122.1(4) . .
C59 C60 H60A 118.9 . .
C61 C60 H60A 118.9 . .
C60 C61 C56 119.0(4) . .
C60 C61 C64 119.7(4) . .
C56 C61 C64 121.3(4) . .
C57 C62 H62A 109.5 . .
C57 C62 H62B 109.5 . .
H62A C62 H62B 109.5 . .
C57 C62 H62C 109.5 . .
H62A C62 H62C 109.5 . .
H62B C62 H62C 109.5 . .
C59 C63 H63A 109.5 . .
C59 C63 H63B 109.5 . .
H63A C63 H63B 109.5 . .
C59 C63 H63C 109.5 . .
H63A C63 H63C 109.5 . .
H63B C63 H63C 109.5 . .
C61 C64 H64A 109.5 . .
C61 C64 H64B 109.5 . .
H64A C64 H64B 109.5 . .
C61 C64 H64C 109.5 . .
H64A C64 H64C 109.5 . .
H64B C64 H64C 109.5 . .
C66 C65 C70 117.4(3) . .
C66 C65 C46 121.4(4) . .
C70 C65 C46 121.2(4) . .
C67 C66 C65 121.2(4) . .
C67 C66 H66A 119.4 . .
C65 C66 H66A 119.4 . .
C66 C67 C68 121.5(4) . .
C66 C67 H67A 119.3 . .
C68 C67 H67A 119.3 . .
C69 C68 C67 117.4(4) . .
C69 C68 C71 122.2(4) . .
C67 C68 C71 120.5(4) . .
C68 C69 C70 121.3(4) . .
C68 C69 H69A 119.4 . .
C70 C69 H69A 119.4 . .
C65 C70 C69 121.2(4) . .
C65 C70 H70A 119.4 . .
C69 C70 H70A 119.4 . .
C73A C71 C72 133.9(8) . .
C73A C71 C73 31.9(8) . .
C72 C71 C73 112.0(7) . .
C73A C71 C74A 108.3(11) . .
C72 C71 C74A 76.4(9) . .
C73 C71 C74A 132.3(8) . .
C73A C71 C72A 106.9(11) . .
C72 C71 C72A 34.8(7) . .
C73 C71 C72A 79.0(9) . .
C74A C71 C72A 106.5(10) . .
C73A C71 C68 110.9(7) . .
C72 C71 C68 109.2(5) . .
C73 C71 C68 109.3(5) . .
C74A C71 C68 111.5(7) . .
C72A C71 C68 112.5(7) . .
C73A C71 C74 74.1(9) . .
C72 C71 C74 110.8(6) . .
C73 C71 C74 104.0(7) . .
C74A C71 C74 37.4(7) . .
C72A C71 C74 131.9(7) . .
C68 C71 C74 111.4(5) . .
C71 C72 H72A 109.5 . .
C71 C72 H72B 109.5 . .
H72A C72 H72B 109.5 . .
C71 C72 H72C 109.5 . .
H72A C72 H72C 109.5 . .
H72B C72 H72C 109.5 . .
C71 C73 H73A 109.5 . .
C71 C73 H73B 109.5 . .
H73A C73 H73B 109.5 . .
C71 C73 H73C 109.5 . .
H73A C73 H73C 109.5 . .
H73B C73 H73C 109.5 . .
C71 C74 H74A 109.5 . .
C71 C74 H74B 109.5 . .
H74A C74 H74B 109.5 . .
C71 C74 H74C 109.5 . .
H74A C74 H74C 109.5 . .
H74B C74 H74C 109.5 . .
C71 C72A H72D 109.5 . .
C71 C72A H72E 109.5 . .
H72D C72A H72E 109.5 . .
C71 C72A H72F 109.5 . .
H72D C72A H72F 109.5 . .
H72E C72A H72F 109.5 . .
C71 C73A H73D 109.5 . .
C71 C73A H73E 109.5 . .
H73D C73A H73E 109.5 . .
C71 C73A H73F 109.5 . .
H73D C73A H73F 109.5 . .
H73E C73A H73F 109.5 . .
C71 C74A H74D 109.5 . .
C71 C74A H74E 109.5 . .
H74D C74A H74E 109.5 . .
C71 C74A H74F 109.5 . .
H74D C74A H74F 109.5 . .
H74E C74A H74F 109.5 . .
C76 C75 C77 123.4(3) . 2_566
C76 C75 H75A 118.3 . .
C77 C75 H75A 118.3 2_566 .
C75 C76 C77 117.1(3) . .
C75 C76 C91 124.1(3) . .
C77 C76 C91 118.8(3) . .
C78 C77 C75 120.0(3) . 2_566
C78 C77 C76 120.5(3) . .
C75 C77 C76 119.1(3) 2_566 .
C77 C78 C79 119.8(3) . .
C77 C78 C93 119.5(3) . .
C79 C78 C93 120.6(3) . .
C80 C79 C78 120.7(3) . .
C80 C79 C92 119.3(3) . .
C78 C79 C92 120.0(3) . .
C79 C80 C81 121.2(3) . .
C79 C80 H80A 119.4 . .
C81 C80 H80A 119.4 . .
C82 C81 C80 120.8(3) . .
C82 C81 H81A 119.6 . .
C80 C81 H81A 119.6 . .
C81 C82 C83 121.0(3) . .
C81 C82 H82A 119.5 . .
C83 C82 H82A 119.5 . .
C84 C83 C82 121.4(3) . .
C84 C83 C92 120.3(3) . .
C82 C83 C92 118.4(3) . .
C83 C84 C85 119.8(3) . .
C83 C84 C102 120.4(3) . .
C85 C84 C102 119.5(3) . .
C84 C85 C86 121.0(3) . .
C84 C85 C90 120.1(3) . .
C86 C85 C90 118.8(3) . .
C87 C86 C85 122.5(4) . .
C87 C86 H86A 118.8 . .
C85 C86 H86A 118.8 . .
C86 C87 C88 118.9(4) . .
C86 C87 H87A 120.6 . .
C88 C87 H87A 120.6 . .
C89 C88 C87 120.7(4) . .
C89 C88 H88A 119.7 . .
C87 C88 H88A 119.7 . .
C88 C89 C90 122.6(4) . .
C88 C89 H89A 118.7 . .
C90 C89 H89A 118.7 . .
C91 C90 C89 123.8(3) . .
C91 C90 C85 119.7(3) . .
C89 C90 C85 116.2(3) . .
C92 C91 C90 118.7(3) . .
C92 C91 C76 117.3(3) . .
C90 C91 C76 124.0(3) . .
C91 C92 C83 120.5(3) . .
C91 C92 C79 120.5(3) . .
C83 C92 C79 118.9(3) . .
C98 C93 C94 120.6(4) . .
C98 C93 C78 119.4(4) . .
C94 C93 C78 119.8(4) . .
C95 C94 C93 118.3(5) . .
C95 C94 C99 120.7(5) . .
C93 C94 C99 121.0(4) . .
C96 C95 C94 122.4(5) . .
C96 C95 H95A 118.8 . .
C94 C95 H95A 118.8 . .
C95 C96 C97 118.4(4) . .
C95 C96 C100 121.0(6) . .
C97 C96 C100 120.5(7) . .
C96 C97 C98 121.8(5) . .
C96 C97 H97A 119.1 . .
C98 C97 H97A 119.1 . .
C97 C98 C93 118.4(5) . .
C97 C98 C101 120.7(4) . .
C93 C98 C101 120.8(4) . .
C94 C99 H99A 109.5 . .
C94 C99 H99B 109.5 . .
H99A C99 H99B 109.5 . .
C94 C99 H99C 109.5 . .
H99A C99 H99C 109.5 . .
H99B C99 H99C 109.5 . .
C96 C100 H10A 109.5 . .
C96 C100 H10B 109.5 . .
H10A C100 H10B 109.5 . .
C96 C100 H10C 109.5 . .
H10A C100 H10C 109.5 . .
H10B C100 H10C 109.5 . .
C98 C101 H10D 109.5 . .
C98 C101 H10E 109.5 . .
H10D C101 H10E 109.5 . .
C98 C101 H10F 109.5 . .
H10D C101 H10F 109.5 . .
H10E C101 H10F 109.5 . .
C107 C102 C103 118.1(3) . .
C107 C102 C84 122.5(3) . .
C103 C102 C84 119.4(3) . .
C104 C103 C102 120.6(4) . .
C104 C103 H10G 119.7 . .
C102 C103 H10G 119.7 . .
C103 C104 C105 121.8(4) . .
C103 C104 H10H 119.1 . .
C105 C104 H10H 119.1 . .
C106 C105 C104 117.2(4) . .
C106 C105 C108 123.0(4) . .
C104 C105 C108 119.8(4) . .
C105 C106 C107 121.1(4) . .
C105 C106 H10I 119.5 . .
C107 C106 H10I 119.5 . .
C102 C107 C106 121.2(4) . .
C102 C107 H10J 119.4 . .
C106 C107 H10J 119.4 . .
C110 C108 C109 109.6(5) . .
C110 C108 C105 112.6(4) . .
C109 C108 C105 109.4(4) . .
C110 C108 C111 109.2(5) . .
C109 C108 C111 107.3(4) . .
C105 C108 C111 108.6(4) . .
C108 C109 H10K 109.5 . .
C108 C109 H10L 109.5 . .
H10K C109 H10L 109.5 . .
C108 C109 H10M 109.5 . .
H10K C109 H10M 109.5 . .
H10L C109 H10M 109.5 . .
C108 C110 H11A 109.5 . .
C108 C110 H11B 109.5 . .
H11A C110 H11B 109.5 . .
C108 C110 H11C 109.5 . .
H11A C110 H11C 109.5 . .
H11B C110 H11C 109.5 . .
C108 C111 H11D 109.5 . .
C108 C111 H11E 109.5 . .
H11D C111 H11E 109.5 . .
C108 C111 H11F 109.5 . .
H11D C111 H11F 109.5 . .
H11E C111 H11F 109.5 . .
C128 C112 C113 123.5(3) 2_665 .
C128 C112 H11G 118.2 2_665 .
C113 C112 H11G 118.2 . .
C114 C113 C112 120.1(3) . .
C114 C113 C128 120.7(3) . .
C112 C113 C128 118.8(3) . .
C113 C114 C115 119.8(3) . .
C113 C114 C130 121.0(3) . .
C115 C114 C130 119.2(3) . .
C116 C115 C129 119.8(3) . .
C116 C115 C114 120.7(3) . .
C129 C115 C114 119.5(3) . .
C115 C116 C117 121.0(4) . .
C115 C116 H11H 119.5 . .
C117 C116 H11H 119.5 . .
C118 C117 C116 120.5(4) . .
C118 C117 H11I 119.7 . .
C116 C117 H11I 119.7 . .
C117 C118 C119 121.2(3) . .
C117 C118 H11J 119.4 . .
C119 C118 H11J 119.4 . .
C120 C119 C118 121.4(3) . .
C120 C119 C129 119.7(3) . .
C118 C119 C129 118.8(3) . .
C119 C120 C121 120.1(3) . .
C119 C120 C139 119.8(3) . .
C121 C120 C139 120.0(3) . .
C120 C121 C122 120.5(3) . .
C120 C121 C126 120.2(3) . .
C122 C121 C126 119.2(3) . .
C123 C122 C121 122.2(3) . .
C123 C122 H12A 118.9 . .
C121 C122 H12A 118.9 . .
C122 C123 C124 118.6(4) . .
C122 C123 H12B 120.7 . .
C124 C123 H12B 120.7 . .
C125 C124 C123 120.9(4) . .
C125 C124 H12C 119.6 . .
C123 C124 H12C 119.6 . .
C124 C125 C126 122.6(4) . .
C124 C125 H12D 118.7 . .
C126 C125 H12D 118.7 . .
C125 C126 C127 124.0(3) . .
C125 C126 C121 116.2(3) . .
C127 C126 C121 119.6(3) . .
C129 C127 C126 119.0(3) . .
C129 C127 C128 117.2(3) . .
C126 C127 C128 123.9(3) . .
C112 C128 C113 117.1(3) 2_665 .
C112 C128 C127 124.3(3) 2_665 .
C113 C128 C127 118.6(3) . .
C127 C129 C115 121.1(3) . .
C127 C129 C119 120.6(3) . .
C115 C129 C119 118.3(3) . .
C135 C130 C131 119.8(3) . .
C135 C130 C114 118.2(3) . .
C131 C130 C114 122.0(3) . .
C132 C131 C130 119.1(4) . .
C132 C131 C136 120.3(4) . .
C130 C131 C136 120.5(4) . .
C133 C132 C131 121.9(4) . .
C133 C132 H13A 119.1 . .
C131 C132 H13A 119.1 . .
C134 C133 C132 117.7(4) . .
C134 C133 C137 119.9(4) . .
C132 C133 C137 122.4(4) . .
C133 C134 C135 122.9(4) . .
C133 C134 H13B 118.6 . .
C135 C134 H13B 118.6 . .
C134 C135 C130 118.7(4) . .
C134 C135 C138 120.1(4) . .
C130 C135 C138 121.2(3) . .
C131 C136 H13C 109.5 . .
C131 C136 H13D 109.5 . .
H13C C136 H13D 109.5 . .
C131 C136 H13E 109.5 . .
H13C C136 H13E 109.5 . .
H13D C136 H13E 109.5 . .
C133 C137 H13F 109.5 . .
C133 C137 H13G 109.5 . .
H13F C137 H13G 109.5 . .
C133 C137 H13H 109.5 . .
H13F C137 H13H 109.5 . .
H13G C137 H13H 109.5 . .
C135 C138 H13I 109.5 . .
C135 C138 H13J 109.5 . .
H13I C138 H13J 109.5 . .
C135 C138 H13K 109.5 . .
H13I C138 H13K 109.5 . .
H13J C138 H13K 109.5 . .
C144 C139 C140 117.7(3) . .
C144 C139 C120 122.4(3) . .
C140 C139 C120 119.9(3) . .
C141 C140 C139 120.5(3) . .
C141 C140 H14A 119.7 . .
C139 C140 H14A 119.7 . .
C140 C141 C142 121.8(4) . .
C140 C141 H14B 119.1 . .
C142 C141 H14B 119.1 . .
C141 C142 C143 117.1(3) . .
C141 C142 C145 120.4(3) . .
C143 C142 C145 122.4(3) . .
C144 C143 C142 121.1(3) . .
C144 C143 H14C 119.4 . .
C142 C143 H14C 119.4 . .
C139 C144 C143 121.6(3) . .
C139 C144 H14D 119.2 . .
C143 C144 H14D 119.2 . .
C148 C145 C142 111.9(3) . .
C148 C145 C146 110.2(4) . .
C142 C145 C146 108.6(3) . .
C148 C145 C147 107.6(4) . .
C142 C145 C147 109.6(3) . .
C146 C145 C147 108.9(4) . .
C145 C146 H14E 109.5 . .
C145 C146 H14F 109.5 . .
H14E C146 H14F 109.5 . .
C145 C146 H14G 109.5 . .
H14E C146 H14G 109.5 . .
H14F C146 H14G 109.5 . .
C145 C147 H14H 109.5 . .
C145 C147 H14I 109.5 . .
H14H C147 H14I 109.5 . .
C145 C147 H14J 109.5 . .
H14H C147 H14J 109.5 . .
H14I C147 H14J 109.5 . .
C145 C148 H14K 109.5 . .
C145 C148 H14L 109.5 . .
H14K C148 H14L 109.5 . .
C145 C148 H14M 109.5 . .
H14K C148 H14M 109.5 . .
H14L C148 H14M 109.5 . .
Cl2 C149 Cl3 107.6(4) . .
Cl2 C149 Cl1 111.9(4) . .
Cl3 C149 Cl1 106.7(4) . .
Cl2 C149 H14N 110.2 . .
Cl3 C149 H14N 110.2 . .
Cl1 C149 H14N 110.2 . .
Cl4 C150 Cl6 111.1(4) . .
Cl4 C150 Cl5 110.3(4) . .
Cl6 C150 Cl5 109.4(4) . .
Cl4 C150 H15A 108.7 . .
Cl6 C150 H15A 108.7 . .
Cl5 C150 H15A 108.7 . .
Cl8 C151 Cl7 111.6(4) . .
Cl8 C151 Cl9 109.3(4) . .
Cl7 C151 Cl9 112.0(4) . .
Cl8 C151 H15B 107.9 . .
Cl7 C151 H15B 107.9 . .
Cl9 C151 H15B 107.9 . .

loop_
_geom_bond_atom_site_label_1
_geom_bond_atom_site_label_2
_geom_bond_distance
_geom_bond_site_symmetry_2
C1 C2 1.368(5) 2
C1 C3 1.454(5) .
C1 C17 1.463(5) .
C2 C1 1.368(5) 2
C2 C3 1.428(5) .
C2 H2A 0.9500 .
C3 C4 1.382(5) .
C4 C5 1.433(5) .
C4 C19 1.498(5) .
C5 C6 1.391(5) .
C5 C18 1.439(5) .
C6 C7 1.405(5) .
C6 H6A 0.9500 .
C7 C8 1.359(6) .
C7 H7A 0.9500 .
C8 C9 1.435(5) .
C8 H8A 0.9500 .
C9 C10 1.398(5) .
C9 C18 1.439(5) .
C10 C11 1.423(5) .
C10 C28 1.496(5) .
C11 C12 1.422(5) .
C11 C16 1.427(5) .
C12 C13 1.360(6) .
C12 H12E 0.9500 .
C13 C14 1.411(6) .
C13 H13L 0.9500 .
C14 C15 1.360(6) .
C14 H14O 0.9500 .
C15 C16 1.432(5) .
C15 H15C 0.9500 .
C16 C17 1.432(5) .
C17 C18 1.414(5) .
C19 C24 1.397(6) .
C19 C20 1.407(6) .
C20 C21 1.396(6) .
C20 C25 1.502(6) .
C21 C22 1.380(7) .
C21 H21A 0.9500 .
C22 C23 1.378(7) .
C22 C26 1.513(6) .
C23 C24 1.393(6) .
C23 H23A 0.9500 .
C24 C27 1.510(6) .
C25 H25A 0.9800 .
C25 H25B 0.9800 .
C25 H25C 0.9800 .
C26 H26A 0.9800 .
C26 H26B 0.9800 .
C26 H26C 0.9800 .
C27 H27A 0.9800 .
C27 H27B 0.9800 .
C27 H27C 0.9800 .
C28 C33 1.390(5) .
C28 C29 1.399(5) .
C29 C30 1.385(5) .
C29 H29A 0.9500 .
C30 C31 1.400(5) .
C30 H30A 0.9500 .
C31 C32 1.385(5) .
C31 C34 1.535(5) .
C32 C33 1.393(5) .
C32 H32A 0.9500 .
C33 H33A 0.9500 .
C34 C35A 1.466(9) .
C34 C35 1.520(10) .
C34 C36A 1.524(9) .
C34 C36 1.535(11) .
C34 C37A 1.561(10) .
C34 C37 1.590(13) .
C35 H35A 0.9800 .
C35 H35B 0.9800 .
C35 H35C 0.9800 .
C36 H36A 0.9800 .
C36 H36B 0.9800 .
C36 H36C 0.9800 .
C37 H37A 0.9800 .
C37 H37B 0.9800 .
C37 H37C 0.9800 .
C35A H35D 0.9800 .
C35A H35E 0.9800 .
C35A H35F 0.9800 .
C36A H36D 0.9800 .
C36A H36E 0.9800 .
C36A H36F 0.9800 .
C37A H37D 0.9800 .
C37A H37E 0.9800 .
C37A H37F 0.9800 .
C38 C54 1.377(5) 2_656
C38 C39 1.428(5) .
C38 H38A 0.9500 .
C39 C40 1.386(5) .
C39 C54 1.444(5) .
C40 C41 1.439(5) .
C40 C56 1.499(5) .
C41 C42 1.394(5) .
C41 C55 1.431(5) .
C42 C43 1.401(5) .
C42 H42A 0.9500 .
C43 C44 1.353(6) .
C43 H43A 0.9500 .
C44 C45 1.430(5) .
C44 H44A 0.9500 .
C45 C46 1.403(6) .
C45 C55 1.435(5) .
C46 C47 1.411(6) .
C46 C65 1.497(5) .
C47 C48 1.425(6) .
C47 C52 1.437(5) .
C48 C49 1.354(7) .
C48 H48A 0.9500 .
C49 C50 1.407(7) .
C49 H49A 0.9500 .
C50 C51 1.349(6) .
C50 H50A 0.9500 .
C51 C52 1.431(6) .
C51 H51A 0.9500 .
C52 C53 1.432(6) .
C53 C55 1.422(5) .
C53 C54 1.469(5) .
C54 C38 1.377(5) 2_656
C56 C57 1.401(6) .
C56 C61 1.401(6) .
C57 C58 1.393(6) .
C57 C62 1.504(6) .
C58 C59 1.386(6) .
C58 H58A 0.9500 .
C59 C60 1.385(6) .
C59 C63 1.514(6) .
C60 C61 1.389(5) .
C60 H60A 0.9500 .
C61 C64 1.512(6) .
C62 H62A 0.9800 .
C62 H62B 0.9800 .
C62 H62C 0.9800 .
C63 H63A 0.9800 .
C63 H63B 0.9800 .
C63 H63C 0.9800 .
C64 H64A 0.9800 .
C64 H64B 0.9800 .
C64 H64C 0.9800 .
C65 C66 1.390(6) .
C65 C70 1.388(6) .
C66 C67 1.383(6) .
C66 H66A 0.9500 .
C67 C68 1.389(6) .
C67 H67A 0.9500 .
C68 C69 1.387(6) .
C68 C71 1.540(6) .
C69 C70 1.389(5) .
C69 H69A 0.9500 .
C70 H70A 0.9500 .
C71 C73A 1.485(19) .
C71 C72 1.479(11) .
C71 C73 1.532(11) .
C71 C74A 1.511(18) .
C71 C72A 1.556(19) .
C71 C74 1.551(11) .
C72 H72A 0.9800 .
C72 H72B 0.9800 .
C72 H72C 0.9800 .
C73 H73A 0.9800 .
C73 H73B 0.9800 .
C73 H73C 0.9800 .
C74 H74A 0.9800 .
C74 H74B 0.9800 .
C74 H74C 0.9800 .
C72A H72D 0.9800 .
C72A H72E 0.9800 .
C72A H72F 0.9800 .
C73A H73D 0.9800 .
C73A H73E 0.9800 .
C73A H73F 0.9800 .
C74A H74D 0.9800 .
C74A H74E 0.9800 .
C74A H74F 0.9800 .
C75 C76 1.372(5) .
C75 C77 1.435(5) 2_566
C75 H75A 0.9500 .
C76 C77 1.451(5) .
C76 C91 1.471(5) .
C77 C78 1.379(5) .
C77 C75 1.435(5) 2_566
C78 C79 1.437(5) .
C78 C93 1.495(5) .
C79 C80 1.393(5) .
C79 C92 1.440(5) .
C80 C81 1.402(5) .
C80 H80A 0.9500 .
C81 C82 1.365(6) .
C81 H81A 0.9500 .
C82 C83 1.432(5) .
C82 H82A 0.9500 .
C83 C84 1.398(5) .
C83 C92 1.442(5) .
C84 C85 1.423(5) .
C84 C102 1.500(5) .
C85 C86 1.421(6) .
C85 C90 1.442(5) .
C86 C87 1.358(6) .
C86 H86A 0.9500 .
C87 C88 1.415(6) .
C87 H87A 0.9500 .
C88 C89 1.354(6) .
C88 H88A 0.9500 .
C89 C90 1.432(5) .
C89 H89A 0.9500 .
C90 C91 1.431(5) .
C91 C92 1.414(5) .
C93 C98 1.403(6) .
C93 C94 1.408(6) .
C94 C95 1.386(6) .
C94 C99 1.500(7) .
C95 C96 1.379(9) .
C95 H95A 0.9500 .
C96 C97 1.390(8) .
C96 C100 1.517(7) .
C97 C98 1.393(6) .
C97 H97A 0.9500 .
C98 C101 1.496(7) .
C99 H99A 0.9800 .
C99 H99B 0.9800 .
C99 H99C 0.9800 .
C100 H10A 0.9800 .
C100 H10B 0.9800 .
C100 H10C 0.9800 .
C101 H10D 0.9800 .
C101 H10E 0.9800 .
C101 H10F 0.9800 .
C102 C107 1.380(6) .
C102 C103 1.394(6) .
C103 C104 1.379(5) .
C103 H10G 0.9500 .
C104 C105 1.394(6) .
C104 H10H 0.9500 .
C105 C106 1.389(6) .
C105 C108 1.538(5) .
C106 C107 1.392(5) .
C106 H10I 0.9500 .
C107 H10J 0.9500 .
C108 C110 1.503(7) .
C108 C109 1.523(6) .
C108 C111 1.554(8) .
C109 H10K 0.9800 .
C109 H10L 0.9800 .
C109 H10M 0.9800 .
C110 H11A 0.9800 .
C110 H11B 0.9800 .
C110 H11C 0.9800 .
C111 H11D 0.9800 .
C111 H11E 0.9800 .
C111 H11F 0.9800 .
C112 C128 1.373(5) 2_665
C112 C113 1.430(5) .
C112 H11G 0.9500 .
C113 C114 1.384(5) .
C113 C128 1.452(5) .
C114 C115 1.441(5) .
C114 C130 1.496(5) .
C115 C116 1.391(5) .
C115 C129 1.439(5) .
C116 C117 1.402(5) .
C116 H11H 0.9500 .
C117 C118 1.366(6) .
C117 H11I 0.9500 .
C118 C119 1.424(5) .
C118 H11J 0.9500 .
C119 C120 1.403(5) .
C119 C129 1.441(5) .
C120 C121 1.416(5) .
C120 C139 1.497(5) .
C121 C122 1.419(5) .
C121 C126 1.437(5) .
C122 C123 1.371(6) .
C122 H12A 0.9500 .
C123 C124 1.411(6) .
C123 H12B 0.9500 .
C124 C125 1.360(6) .
C124 H12C 0.9500 .
C125 C126 1.427(5) .
C125 H12D 0.9500 .
C126 C127 1.427(5) .
C127 C129 1.412(5) .
C127 C128 1.477(5) .
C128 C112 1.373(5) 2_665
C130 C135 1.399(5) .
C130 C131 1.410(5) .
C131 C132 1.393(6) .
C131 C136 1.507(6) .
C132 C133 1.390(6) .
C132 H13A 0.9500 .
C133 C134 1.380(6) .
C133 C137 1.514(6) .
C134 C135 1.392(5) .
C134 H13B 0.9500 .
C135 C138 1.498(6) .
C136 H13C 0.9800 .
C136 H13D 0.9800 .
C136 H13E 0.9800 .
C137 H13F 0.9800 .
C137 H13G 0.9800 .
C137 H13H 0.9800 .
C138 H13I 0.9800 .
C138 H13J 0.9800 .
C138 H13K 0.9800 .
C139 C144 1.381(5) .
C139 C140 1.402(5) .
C140 C141 1.387(5) .
C140 H14A 0.9500 .
C141 C142 1.391(5) .
C141 H14B 0.9500 .
C142 C143 1.398(5) .
C142 C145 1.534(5) .
C143 C144 1.388(5) .
C143 H14C 0.9500 .
C144 H14D 0.9500 .
C145 C148 1.520(6) .
C145 C146 1.535(6) .
C145 C147 1.551(6) .
C146 H14E 0.9800 .
C146 H14F 0.9800 .
C146 H14G 0.9800 .
C147 H14H 0.9800 .
C147 H14I 0.9800 .
C147 H14J 0.9800 .
C148 H14K 0.9800 .
C148 H14L 0.9800 .
C148 H14M 0.9800 .
C149 Cl2 1.694(7) .
C149 Cl3 1.747(8) .
C149 Cl1 1.756(6) .
C149 H14N 1.0000 .
C150 Cl4 1.694(7) .
C150 Cl6 1.733(7) .
C150 Cl5 1.741(8) .
C150 H15A 1.0000 .
C151 Cl8 1.740(7) .
C151 Cl7 1.740(6) .
C151 Cl9 1.756(7) .
C151 H15B 1.0000 .
